data_2236084
loop_
_publ_author_name
'Xia, Qiao-Hua'
'Guo, Zhong-Fu'
'Liu, Li'
'Lv, Jian-Quan'
'Li, Bing'

_publ_section_title
;
 Tetraaquabis(6-chloropyridine-3-carboxylato-\k<i>O</i>)nickel(II)
 tetrahydrate
;
_journal_coeditor_code BQ2376
_journal_issue 11
_journal_name_full 'Acta Crystallographica Section E'
_journal_page_first m1393
_journal_paper_doi 10.1107/S160053681204322X
_journal_volume 68
_journal_year 2012
_chemical_formula_iupac '[Ni (C6 H3 Cl N O2)2 (H2 O)4], 4H2 O'
_chemical_formula_moiety 'C12 H14 Cl2 N2 Ni O8, 4(H2 O)'
_chemical_formula_sum 'C12 H22 Cl2 N2 Ni O12'
_chemical_formula_weight 515.91
_chemical_name_systematic
;
Tetraaquabis(6-chloropyridine-3-carboxylato-\k<i>O</i>)nickel(II) tetrahydrate
;
_space_group_IT_number 2
_symmetry_cell_setting triclinic
_symmetry_space_group_name_Hall '-P 1'
_symmetry_space_group_name_H-M 'P -1'
_atom_sites_solution_hydrogens geom
_atom_sites_solution_primary direct
_atom_sites_solution_secondary difmap
_audit_creation_method SHELXL-97
_cell_angle_alpha 86.35(3)
_cell_angle_beta 77.78(3)
_cell_angle_gamma 64.55(3)
_cell_formula_units_Z 1
_cell_length_a 7.0245(14)
_cell_length_b 7.3436(15)
_cell_length_c 11.547(2)
_cell_measurement_reflns_used 4651
_cell_measurement_temperature 293(2)
_cell_measurement_theta_max 27.5
_cell_measurement_theta_min 3.1
_cell_volume 525.4(2)
_computing_cell_refinement 'RAPID-AUTO (Rigaku, 1998)'
_computing_data_collection 'RAPID-AUTO (Rigaku, 1998)'
_computing_data_reduction 'CrystalStructure (Rigaku/MSC, 2004)'
_computing_molecular_graphics 'SHELXTL (Sheldrick, 2008)'
_computing_publication_material 'SHELXL97 (Sheldrick, 2008)'
_computing_structure_refinement 'SHELXL97 (Sheldrick, 2008)'
_computing_structure_solution 'SHELXS97 (Sheldrick, 2008)'
_diffrn_ambient_temperature 293(2)
_diffrn_measured_fraction_theta_full 0.990
_diffrn_measured_fraction_theta_max 0.990
_diffrn_measurement_device_type 'Rigaku R-AXIS RAPID'
_diffrn_measurement_method '\w scans'
_diffrn_radiation_monochromator graphite
_diffrn_radiation_source 'fine-focus sealed tube'
_diffrn_radiation_type MoK\a
_diffrn_radiation_wavelength 0.71073
_diffrn_reflns_av_R_equivalents 0.0487
_diffrn_reflns_av_sigmaI/netI 0.0496
_diffrn_reflns_limit_h_max 9
_diffrn_reflns_limit_h_min -8
_diffrn_reflns_limit_k_max 9
_diffrn_reflns_limit_k_min -9
_diffrn_reflns_limit_l_max 14
_diffrn_reflns_limit_l_min -14
_diffrn_reflns_number 5167
_diffrn_reflns_theta_full 27.46
_diffrn_reflns_theta_max 27.46
_diffrn_reflns_theta_min 3.07
_diffrn_standards_decay_% 0
_exptl_absorpt_coefficient_mu 1.238
_exptl_absorpt_correction_T_max 0.862
_exptl_absorpt_correction_T_min 0.754
_exptl_absorpt_correction_type multi-scan
_exptl_absorpt_process_details '(ABSCOR; Higashi, 1995)'
_exptl_crystal_colour green
_exptl_crystal_density_diffrn 1.630
_exptl_crystal_density_method 'not measured'
_exptl_crystal_description block
_exptl_crystal_F_000 266
_exptl_crystal_size_max 0.39
_exptl_crystal_size_mid 0.29
_exptl_crystal_size_min 0.16
_refine_diff_density_max 0.466
_refine_diff_density_min -0.409
_refine_ls_extinction_coef 0.115(6)
_refine_ls_extinction_expression Fc^*^=kFc[1+0.001xFc^2^\l^3^/sin(2\q)]^-1/4^
_refine_ls_extinction_method 'SHELXL97 (Sheldrick, 2008)'
_refine_ls_goodness_of_fit_ref 1.056
_refine_ls_hydrogen_treatment constr
_refine_ls_matrix_type full
_refine_ls_number_parameters 134
_refine_ls_number_reflns 2371
_refine_ls_number_restraints 0
_refine_ls_restrained_S_all 1.056
_refine_ls_R_factor_all 0.0309
_refine_ls_R_factor_gt 0.0277
_refine_ls_shift/su_max 0.001
_refine_ls_shift/su_mean 0.000
_refine_ls_structure_factor_coef Fsqd
_refine_ls_weighting_details 'calc w=1/[\s^2^(Fo^2^)+(0.0344P)^2^+0.1122P] where P=(Fo^2^+2Fc^2^)/3'
_refine_ls_weighting_scheme calc
_refine_ls_wR_factor_gt 0.0737
_refine_ls_wR_factor_ref 0.0762
_reflns_number_gt 2170
_reflns_number_total 2371
_reflns_threshold_expression I>2sigma(I)
_cod_data_source_file bq2376.cif
_cod_data_source_block I
_cod_database_code 2236084
_cod_database_fobs_code 2236084

loop_
_symmetry_equiv_pos_as_xyz
'x, y, z'
'-x, -y, -z'

loop_
_atom_site_type_symbol
_atom_site_label
_atom_site_fract_x
_atom_site_fract_y
_atom_site_fract_z
_atom_site_U_iso_or_equiv
_atom_site_adp_type
_atom_site_calc_flag
_atom_site_refinement_flags
_atom_site_occupancy
_atom_site_symmetry_multiplicity
Cl Cl 0.49297(8) -0.29064(8) 1.14788(4) 0.04615(15) Uani d . 1 1
Ni Ni 0.0000 0.0000 0.5000 0.02619(12) Uani d S 1 2
O O1 0.1088(2) -0.0624(2) 0.65419(10) 0.0345(3) Uani d . 1 1
O O2 -0.1079(2) -0.1909(2) 0.76064(10) 0.0369(3) Uani d . 1 1
O OW1 0.1737(2) -0.2994(2) 0.44232(11) 0.0438(3) Uani d . 1 1
H H1WB 0.2196 -0.3961 0.4838 0.066 Uiso d R 1 1
H H1WA 0.1310 -0.3310 0.3897 0.066 Uiso d R 1 1
O OW2 0.27477(19) 0.0432(2) 0.42777(10) 0.0354(3) Uani d . 1 1
H H2WB 0.2884 0.1261 0.4680 0.053 Uiso d R 1 1
H H2WA 0.2366 0.0978 0.3668 0.053 Uiso d R 1 1
O OW3 0.3330(2) 0.3218(2) 0.55701(12) 0.0476(3) Uani d . 1 1
H H3WB 0.2430 0.3539 0.6168 0.071 Uiso d R 1 1
H H3WA 0.4486 0.2539 0.5747 0.071 Uiso d R 1 1
O OW4 -0.0265(2) -0.5912(2) 0.73619(11) 0.0475(3) Uani d . 1 1
H H4WB -0.0788 -0.4682 0.7463 0.071 Uiso d R 1 1
H H4WA -0.0208 -0.6457 0.7992 0.071 Uiso d R 1 1
N N 0.1923(2) -0.2769(2) 1.04439(11) 0.0334(3) Uani d . 1 1
C C1 0.3679(3) -0.2457(3) 1.02767(14) 0.0316(3) Uani d . 1 1
C C2 0.4551(3) -0.1812(3) 0.92311(15) 0.0362(4) Uani d . 1 1
H H2A 0.5800 -0.1626 0.9159 0.043 Uiso calc R 1 1
C C3 0.3501(3) -0.1457(3) 0.83059(14) 0.0347(4) Uani d . 1 1
H H3A 0.4023 -0.1003 0.7593 0.042 Uiso calc R 1 1
C C4 0.1653(2) -0.1777(2) 0.84378(13) 0.0273(3) Uani d . 1 1
C C5 0.0943(3) -0.2442(3) 0.95247(13) 0.0312(3) Uani d . 1 1
H H5A -0.0282 -0.2673 0.9620 0.037 Uiso calc R 1 1
C C6 0.0457(2) -0.1415(2) 0.74546(13) 0.0270(3) Uani d . 1 1

loop_
_atom_site_aniso_label
_atom_site_aniso_U_11
_atom_site_aniso_U_22
_atom_site_aniso_U_33
_atom_site_aniso_U_12
_atom_site_aniso_U_13
_atom_site_aniso_U_23
Cl 0.0594(3) 0.0454(3) 0.0361(2) -0.0180(2) -0.0256(2) 0.00447(19)
Ni 0.03131(17) 0.03082(19) 0.02103(16) -0.01728(13) -0.00745(11) 0.00611(10)
O1 0.0433(6) 0.0454(8) 0.0255(5) -0.0280(6) -0.0117(5) 0.0114(5)
O2 0.0415(6) 0.0468(8) 0.0335(6) -0.0283(6) -0.0127(5) 0.0120(5)
OW1 0.0630(8) 0.0321(7) 0.0362(6) -0.0166(6) -0.0186(6) 0.0031(5)
OW2 0.0389(6) 0.0457(8) 0.0303(5) -0.0251(6) -0.0116(5) 0.0085(5)
OW3 0.0432(7) 0.0526(9) 0.0462(7) -0.0186(7) -0.0140(6) 0.0092(6)
OW4 0.0700(9) 0.0437(9) 0.0328(6) -0.0308(7) -0.0047(6) 0.0033(6)
N 0.0412(8) 0.0352(9) 0.0235(6) -0.0162(6) -0.0076(6) 0.0065(5)
C1 0.0383(8) 0.0279(9) 0.0266(7) -0.0102(7) -0.0114(6) 0.0018(6)
C2 0.0357(8) 0.0462(11) 0.0326(8) -0.0224(8) -0.0093(7) 0.0054(7)
C3 0.0387(9) 0.0428(11) 0.0264(7) -0.0224(8) -0.0052(7) 0.0061(7)
C4 0.0313(7) 0.0262(8) 0.0241(7) -0.0125(6) -0.0053(6) 0.0036(6)
C5 0.0347(8) 0.0342(10) 0.0263(7) -0.0166(7) -0.0067(6) 0.0062(6)
C6 0.0330(8) 0.0245(8) 0.0232(7) -0.0119(6) -0.0066(6) 0.0037(6)

loop_
_atom_type_symbol
_atom_type_description
_atom_type_scat_dispersion_real
_atom_type_scat_dispersion_imag
_atom_type_scat_source
C C 0.0033 0.0016 'International Tables Vol C Tables 4.2.6.8 and 6.1.1.4'
H H 0.0000 0.0000 'International Tables Vol C Tables 4.2.6.8 and 6.1.1.4'
Cl Cl 0.1484 0.1585 'International Tables Vol C Tables 4.2.6.8 and 6.1.1.4'
N N 0.0061 0.0033 'International Tables Vol C Tables 4.2.6.8 and 6.1.1.4'
Ni Ni 0.3393 1.1124 'International Tables Vol C Tables 4.2.6.8 and 6.1.1.4'
O O 0.0106 0.0060 'International Tables Vol C Tables 4.2.6.8 and 6.1.1.4'

loop_
_geom_angle_atom_site_label_1
_geom_angle_atom_site_label_2
_geom_angle_atom_site_label_3
_geom_angle_site_symmetry_1
_geom_angle_site_symmetry_3
_geom_angle
O1 Ni O1 2_556 . 180.00(2)
O1 Ni OW1 2_556 . 88.84(6)
O1 Ni OW1 . . 91.16(6)
O1 Ni OW1 2_556 2_556 91.16(6)
O1 Ni OW1 . 2_556 88.84(6)
OW1 Ni OW1 . 2_556 180.0
O1 Ni OW2 2_556 . 93.00(5)
O1 Ni OW2 . . 87.00(5)
OW1 Ni OW2 . . 87.71(6)
OW1 Ni OW2 2_556 . 92.29(6)
O1 Ni OW2 2_556 2_556 87.00(5)
O1 Ni OW2 . 2_556 93.00(5)
OW1 Ni OW2 . 2_556 92.29(6)
OW1 Ni OW2 2_556 2_556 87.71(6)
OW2 Ni OW2 . 2_556 180.00(3)
C6 O1 Ni . . 128.83(10)
O2 C6 O1 . . 125.72(14)
O2 C6 C4 . . 117.79(14)
O1 C6 C4 . . 116.49(13)
N C1 C2 . . 124.78(14)
N C1 Cl . . 115.91(13)
C2 C1 Cl . . 119.31(13)
Ni OW2 H2WB . . 112.2
Ni OW2 H2WA . . 97.3
H2WB OW2 H2WA . . 108.5
Ni OW1 H1WB . . 126.3
Ni OW1 H1WA . . 114.0
H1WB OW1 H1WA . . 108.8
C5 C4 C3 . . 117.46(14)
C5 C4 C6 . . 120.79(14)
C3 C4 C6 . . 121.74(14)
C3 C2 C1 . . 117.44(15)
C3 C2 H2A . . 121.3
C1 C2 H2A . . 121.3
C1 N C5 . . 116.77(14)
N C5 C4 . . 123.71(15)
N C5 H5A . . 118.1
C4 C5 H5A . . 118.1
C2 C3 C4 . . 119.83(15)
C2 C3 H3A . . 120.1
C4 C3 H3A . . 120.1
H4WB OW4 H4WA . . 110.3
H3WB OW3 H3WA . . 107.9

loop_
_geom_bond_atom_site_label_1
_geom_bond_atom_site_label_2
_geom_bond_site_symmetry_2
_geom_bond_distance
Cl C1 . 1.7369(16)
Ni O1 2_556 2.0335(12)
Ni O1 . 2.0335(12)
Ni OW1 . 2.0742(16)
Ni OW1 2_556 2.0742(16)
Ni OW2 . 2.0814(12)
Ni OW2 2_556 2.0814(12)
O1 C6 . 1.2607(18)
C6 O2 . 1.2550(19)
C6 C4 . 1.496(2)
C1 N . 1.321(2)
C1 C2 . 1.386(2)
OW2 H2WB . 0.8378
OW2 H2WA . 0.8252
OW1 H1WB . 0.8140
OW1 H1WA . 0.8174
C4 C5 . 1.389(2)
C4 C3 . 1.392(2)
C2 C3 . 1.374(2)
C2 H2A . 0.9300
N C5 . 1.339(2)
C5 H5A . 0.9300
C3 H3A . 0.9300
OW4 H4WB . 0.8210
OW4 H4WA . 0.8080
OW3 H3WB . 0.8000
OW3 H3WA . 0.8121

loop_
_geom_hbond_atom_site_label_D
_geom_hbond_atom_site_label_H
_geom_hbond_atom_site_label_A
_geom_hbond_site_symmetry_A
_geom_hbond_distance_DH
_geom_hbond_distance_HA
_geom_hbond_distance_DA
_geom_hbond_angle_DHA
OW2 H2WA O2 2_556 0.83 1.83 2.6401(18) 166.5
OW1 H1WB OW3 1_545 0.81 2.07 2.869(2) 166.7
OW1 H1WA OW4 2_546 0.82 1.97 2.7915(19) 179.4
OW4 H4WA N 2_547 0.81 2.14 2.850(2) 146.9
OW3 H3WB OW4 1_565 0.80 1.99 2.763(2) 162.7
OW3 H3WA OW2 2_656 0.81 2.21 2.933(2) 148.8
OW2 H2WB OW3 . 0.84 1.98 2.819(2) 177.2
OW4 H4WB O2 . 0.82 1.97 2.764(2) 162.0
